data_4081103
loop_
_publ_author_name
'Hosokawa, Satomi'
'Ito, Jun-ichi'
'Nishiyama, Hisao'

_publ_section_title
;
 NCN-Pincer Cobalt Complexes Containing Bis(oxazolinyl)phenyl Ligands
;
_journal_issue 14
_journal_name_full Organometallics
_journal_page_first 3980
_journal_paper_doi 10.1021/om400450n
_journal_volume 32
_journal_year 2013
_chemical_formula_sum 'C20 H25 Co N2 O6'
_chemical_formula_weight 448.35
_chemical_name_systematic
; 
 ? 
;
_space_group_IT_number 4
_symmetry_cell_setting monoclinic
_symmetry_space_group_name_Hall 'P 2yb'
_symmetry_space_group_name_H-M 'P 1 21 1'
_atom_sites_solution_hydrogens geom
_atom_sites_solution_primary direct
_atom_sites_solution_secondary difmap
_audit_creation_method SHELXL-97
_cell_angle_alpha 90.00
_cell_angle_beta 106.914(5)
_cell_angle_gamma 90.00
_cell_formula_units_Z 2
_cell_length_a 9.092(3)
_cell_length_b 10.166(3)
_cell_length_c 11.559(3)
_cell_measurement_reflns_used 4353
_cell_measurement_temperature 123(2)
_cell_measurement_theta_max 28.26
_cell_measurement_theta_min 2.34
_cell_volume 1022.2(5)
_computing_cell_refinement 'Bruker SMART'
_computing_data_collection 'Bruker SMART'
_computing_data_reduction 'Bruker SAINT'
_computing_molecular_graphics 'Bruker SHELXTL'
_computing_publication_material 'Bruker SHELXTL'
_computing_structure_refinement 'SHELXL-97 (Sheldrick, 1997)'
_computing_structure_solution 'SHELXS-97 (Sheldrick, 1990)'
_diffrn_ambient_temperature 123(2)
_diffrn_detector_area_resol_mean 8.366
_diffrn_measured_fraction_theta_full 0.996
_diffrn_measured_fraction_theta_max 0.996
_diffrn_measurement_device_type 'CCD area detector'
_diffrn_measurement_method 'phi and omega scans'
_diffrn_radiation_monochromator graphite
_diffrn_radiation_source 'fine-focus sealed tube'
_diffrn_radiation_type MoK\a
_diffrn_radiation_wavelength 0.71073
_diffrn_reflns_av_R_equivalents 0.0250
_diffrn_reflns_av_sigmaI/netI 0.0492
_diffrn_reflns_limit_h_max 11
_diffrn_reflns_limit_h_min -12
_diffrn_reflns_limit_k_max 13
_diffrn_reflns_limit_k_min -12
_diffrn_reflns_limit_l_max 15
_diffrn_reflns_limit_l_min -15
_diffrn_reflns_number 7525
_diffrn_reflns_theta_full 28.26
_diffrn_reflns_theta_max 28.26
_diffrn_reflns_theta_min 1.84
_exptl_absorpt_coefficient_mu 0.878
_exptl_absorpt_correction_T_max 0.9173
_exptl_absorpt_correction_T_min 0.6678
_exptl_absorpt_correction_type none
_exptl_crystal_colour red
_exptl_crystal_density_diffrn 1.457
_exptl_crystal_density_method 'not measured'
_exptl_crystal_description prism
_exptl_crystal_F_000 468
_exptl_crystal_size_max 0.50
_exptl_crystal_size_mid 0.20
_exptl_crystal_size_min 0.10
_refine_diff_density_max 0.597
_refine_diff_density_min -0.290
_refine_diff_density_rms 0.060
_refine_ls_abs_structure_details 'Flack H D (1983), Acta Cryst. A39, 876-881'
_refine_ls_abs_structure_Flack 0.020(10)
_refine_ls_extinction_method none
_refine_ls_goodness_of_fit_ref 1.028
_refine_ls_hydrogen_treatment mixed
_refine_ls_matrix_type full
_refine_ls_number_parameters 268
_refine_ls_number_reflns 4404
_refine_ls_number_restraints 1
_refine_ls_restrained_S_all 1.028
_refine_ls_R_factor_all 0.0315
_refine_ls_R_factor_gt 0.0299
_refine_ls_shift/su_max 0.001
_refine_ls_shift/su_mean 0.000
_refine_ls_structure_factor_coef Fsqd
_refine_ls_weighting_details 'calc w=1/[\s^2^(Fo^2^)+(0.0305P)^2^+0.0000P] where P=(Fo^2^+2Fc^2^)/3'
_refine_ls_weighting_scheme calc
_refine_ls_wR_factor_gt 0.0683
_refine_ls_wR_factor_ref 0.0689
_reflns_number_gt 4194
_reflns_number_total 4404
_reflns_threshold_expression >2sigma(I)
_cod_data_source_file om400450n_si_001.cif
_cod_data_source_block 6
_cod_depositor_comments
;
The following automatic conversions were performed:

'_symmetry_cell_setting' value 'Monoclinic' changed to 'monoclinic'
according to /home/saulius/struct/CIF-dictionaries/cif_core.dic
dictionary named 'cif_core.dic' version 2.4.2 from 2011-04-26.

Automatic conversion script
Id: cif_fix_values 1891 2012-01-12 08:04:46Z andrius 
;
_cod_original_sg_symbol_H-M P2(1)
_cod_database_code 4081103

loop_
_symmetry_equiv_pos_as_xyz
'x, y, z'
'-x, y+1/2, -z'

loop_
_atom_site_label
_atom_site_type_symbol
_atom_site_fract_x
_atom_site_fract_y
_atom_site_fract_z
_atom_site_U_iso_or_equiv
_atom_site_adp_type
_atom_site_occupancy
_atom_site_symmetry_multiplicity
_atom_site_calc_flag
_atom_site_refinement_flags
Co1 Co 0.30480(3) 0.75462(3) 0.76478(2) 0.01577(7) Uani 1 1 d .
N1 N 0.2950(2) 0.71405(16) 0.59668(15) 0.0172(3) Uani 1 1 d .
N2 N 0.2962(2) 0.84740(19) 0.91152(15) 0.0207(4) Uani 1 1 d .
O1 O 0.24076(18) 0.79389(16) 0.40738(12) 0.0246(4) Uani 1 1 d .
O2 O 0.24051(19) 1.03817(17) 0.98801(15) 0.0321(4) Uani 1 1 d .
O3 O 0.51895(15) 0.77536(16) 0.81215(12) 0.0208(3) Uani 1 1 d .
O4 O 0.5568(2) 0.9379(2) 0.69402(18) 0.0468(5) Uani 1 1 d .
O5 O 0.10093(16) 0.67984(15) 0.74387(13) 0.0200(3) Uani 1 1 d .
O6 O 0.30277(17) 0.56304(15) 0.83510(13) 0.0229(3) Uani 1 1 d .
C1 C 0.2348(2) 0.9156(2) 0.69620(18) 0.0182(4) Uani 1 1 d .
C2 C 0.2037(2) 0.9315(2) 0.57205(19) 0.0194(4) Uani 1 1 d .
C3 C 0.1450(2) 1.0517(2) 0.5195(2) 0.0245(5) Uani 1 1 d .
H3 H 0.1234 1.0648 0.4348 0.029 Uiso 1 1 calc R
C4 C 0.1187(3) 1.1517(2) 0.5932(2) 0.0289(5) Uani 1 1 d .
H4 H 0.0801 1.2338 0.5579 0.035 Uiso 1 1 calc R
C5 C 0.1473(3) 1.1350(2) 0.7172(2) 0.0292(5) Uani 1 1 d .
H5 H 0.1283 1.2045 0.7659 0.035 Uiso 1 1 calc R
C6 C 0.2046(2) 1.0142(2) 0.7690(2) 0.0233(4) Uani 1 1 d .
C7 C 0.2463(2) 0.8103(2) 0.52372(19) 0.0188(4) Uani 1 1 d .
C8 C 0.2865(3) 0.6560(3) 0.3984(2) 0.0275(5) Uani 1 1 d .
H8A H 0.3672 0.6504 0.3568 0.033 Uiso 1 1 calc R
H8B H 0.1971 0.6027 0.3531 0.033 Uiso 1 1 calc R
C9 C 0.3483(2) 0.6068(2) 0.53029(18) 0.0203(4) Uani 1 1 d .
C10 C 0.2795(3) 0.4746(2) 0.5484(2) 0.0292(5) Uani 1 1 d .
H10A H 0.3208 0.4474 0.6331 0.044 Uiso 1 1 calc R
H10B H 0.3061 0.4087 0.4960 0.044 Uiso 1 1 calc R
H10C H 0.1675 0.4826 0.5280 0.044 Uiso 1 1 calc R
C11 C 0.5227(3) 0.6008(2) 0.5713(2) 0.0267(5) Uani 1 1 d .
H11A H 0.5646 0.6860 0.5568 0.040 Uiso 1 1 calc R
H11B H 0.5577 0.5323 0.5258 0.040 Uiso 1 1 calc R
H11C H 0.5584 0.5803 0.6578 0.040 Uiso 1 1 calc R
C12 C 0.2474(2) 0.9663(2) 0.8922(2) 0.0243(5) Uani 1 1 d .
C13 C 0.3268(3) 0.9596(3) 1.0919(2) 0.0317(5) Uani 1 1 d .
H13A H 0.2757 0.9613 1.1567 0.038 Uiso 1 1 calc R
H13B H 0.4328 0.9937 1.1248 0.038 Uiso 1 1 calc R
C14 C 0.3285(3) 0.8192(3) 1.04277(19) 0.0262(5) Uani 1 1 d .
C15 C 0.4835(2) 0.7518(4) 1.09292(18) 0.0362(5) Uani 1 1 d .
H15A H 0.4799 0.6644 1.0564 0.054 Uiso 1 1 calc R
H15B H 0.5068 0.7430 1.1808 0.054 Uiso 1 1 calc R
H15C H 0.5635 0.8047 1.0738 0.054 Uiso 1 1 calc R
C16 C 0.1978(3) 0.7348(3) 1.06204(18) 0.0324(6) Uani 1 1 d .
H16A H 0.0989 0.7766 1.0222 0.049 Uiso 1 1 calc R
H16B H 0.2101 0.7267 1.1488 0.049 Uiso 1 1 calc R
H16C H 0.2009 0.6472 1.0274 0.049 Uiso 1 1 calc R
C17 C 0.6025(2) 0.8544(2) 0.77158(19) 0.0242(5) Uani 1 1 d .
C18 C 0.7744(3) 0.8317(3) 0.8269(2) 0.0327(6) Uani 1 1 d .
H18A H 0.8156 0.7859 0.7685 0.049 Uiso 1 1 calc R
H18B H 0.7916 0.7780 0.9001 0.049 Uiso 1 1 calc R
H18C H 0.8265 0.9166 0.8478 0.049 Uiso 1 1 calc R
C19 C 0.1589(2) 0.5750(2) 0.80030(18) 0.0211(4) Uani 1 1 d .
C20 C 0.0541(3) 0.4718(3) 0.8260(2) 0.0319(5) Uani 1 1 d .
H20A H 0.1156 0.4042 0.8790 0.048 Uiso 1 1 calc R
H20B H -0.0057 0.4313 0.7499 0.048 Uiso 1 1 calc R
H20C H -0.0159 0.5126 0.8659 0.048 Uiso 1 1 calc R

loop_
_atom_site_aniso_label
_atom_site_aniso_U_11
_atom_site_aniso_U_22
_atom_site_aniso_U_33
_atom_site_aniso_U_23
_atom_site_aniso_U_13
_atom_site_aniso_U_12
Co1 0.01659(12) 0.01524(12) 0.01656(11) -0.00012(13) 0.00651(8) 0.00088(13)
N1 0.0175(8) 0.0168(8) 0.0185(8) -0.0001(6) 0.0070(7) 0.0025(6)
N2 0.0197(9) 0.0252(10) 0.0188(8) -0.0057(7) 0.0078(7) -0.0016(7)
O1 0.0317(9) 0.0262(9) 0.0167(7) 0.0025(6) 0.0083(6) 0.0059(6)
O2 0.0327(9) 0.0331(10) 0.0306(9) -0.0164(7) 0.0093(7) 0.0012(7)
O3 0.0175(6) 0.0242(10) 0.0211(6) 0.0030(6) 0.0060(5) 0.0007(6)
O4 0.0289(10) 0.0478(12) 0.0605(13) 0.0306(10) 0.0080(9) -0.0048(8)
O5 0.0177(7) 0.0209(8) 0.0220(7) -0.0025(6) 0.0068(6) -0.0008(6)
O6 0.0237(8) 0.0219(8) 0.0245(8) 0.0033(6) 0.0092(6) 0.0031(6)
C1 0.0167(10) 0.0141(9) 0.0240(10) 0.0019(8) 0.0061(8) 0.0005(7)
C2 0.0175(10) 0.0162(10) 0.0252(10) 0.0004(8) 0.0071(8) 0.0006(8)
C3 0.0186(10) 0.0217(11) 0.0304(12) 0.0074(9) 0.0029(9) 0.0005(8)
C4 0.0226(11) 0.0163(11) 0.0447(14) 0.0035(10) 0.0049(10) 0.0029(8)
C5 0.0256(11) 0.0179(11) 0.0432(13) -0.0066(10) 0.0083(10) 0.0031(9)
C6 0.0189(10) 0.0199(11) 0.0321(11) -0.0062(9) 0.0088(9) -0.0015(8)
C7 0.0180(10) 0.0205(10) 0.0184(9) 0.0010(8) 0.0060(8) 0.0012(8)
C8 0.0350(13) 0.0266(13) 0.0215(11) -0.0012(9) 0.0094(10) 0.0086(10)
C9 0.0246(11) 0.0191(10) 0.0193(10) -0.0007(8) 0.0099(8) 0.0037(8)
C10 0.0393(13) 0.0193(11) 0.0337(12) -0.0058(10) 0.0183(11) -0.0005(10)
C11 0.0265(11) 0.0294(12) 0.0263(11) -0.0008(9) 0.0110(9) 0.0071(9)
C12 0.0186(10) 0.0255(11) 0.0301(11) -0.0117(9) 0.0091(9) -0.0023(9)
C13 0.0238(11) 0.0480(15) 0.0233(11) -0.0130(11) 0.0071(9) -0.0036(11)
C14 0.0227(11) 0.0382(14) 0.0181(10) -0.0057(9) 0.0068(8) -0.0020(9)
C15 0.0295(11) 0.0519(14) 0.0248(9) -0.0033(16) 0.0042(8) 0.0058(16)
C16 0.0340(12) 0.0441(19) 0.0203(9) -0.0019(11) 0.0098(8) -0.0069(12)
C17 0.0222(11) 0.0246(11) 0.0252(11) 0.0017(9) 0.0062(9) -0.0015(9)
C18 0.0213(12) 0.0374(15) 0.0387(13) 0.0061(11) 0.0077(10) -0.0023(10)
C19 0.0257(11) 0.0206(11) 0.0197(10) -0.0041(8) 0.0106(9) -0.0043(9)
C20 0.0348(13) 0.0255(12) 0.0383(13) -0.0009(10) 0.0151(11) -0.0077(10)

loop_
_atom_type_symbol
_atom_type_description
_atom_type_scat_dispersion_real
_atom_type_scat_dispersion_imag
_atom_type_scat_source
C C 0.0033 0.0016 'International Tables Vol C Tables 4.2.6.8 and 6.1.1.4'
H H 0.0000 0.0000 'International Tables Vol C Tables 4.2.6.8 and 6.1.1.4'
N N 0.0061 0.0033 'International Tables Vol C Tables 4.2.6.8 and 6.1.1.4'
O O 0.0106 0.0060 'International Tables Vol C Tables 4.2.6.8 and 6.1.1.4'
Co Co 0.3494 0.9721 'International Tables Vol C Tables 4.2.6.8 and 6.1.1.4'

loop_
_geom_angle_atom_site_label_1
_geom_angle_atom_site_label_2
_geom_angle_atom_site_label_3
_geom_angle
C1 Co1 O3 102.96(8)
C1 Co1 O5 95.49(8)
O3 Co1 O5 161.42(6)
C1 Co1 N2 81.36(9)
O3 Co1 N2 89.58(7)
O5 Co1 N2 91.09(7)
C1 Co1 N1 81.42(8)
O3 Co1 N1 93.25(6)
O5 Co1 N1 91.59(6)
N2 Co1 N1 162.75(8)
C1 Co1 O6 160.16(7)
O3 Co1 O6 96.65(6)
O5 Co1 O6 64.81(6)
N2 Co1 O6 95.94(7)
N1 Co1 O6 100.62(7)
C1 Co1 C19 128.19(9)
O3 Co1 C19 128.62(8)
O5 Co1 C19 32.81(7)
N2 Co1 C19 93.19(8)
N1 Co1 C19 98.26(7)
O6 Co1 C19 32.03(7)
C7 N1 C9 108.70(16)
C7 N1 Co1 113.43(14)
C9 N1 Co1 137.26(13)
C12 N2 C14 108.33(19)
C12 N2 Co1 113.61(16)
C14 N2 Co1 138.05(16)
C7 O1 C8 105.03(16)
C12 O2 C13 103.72(18)
C17 O3 Co1 129.64(14)
C19 O5 Co1 91.47(12)
C19 O6 Co1 84.97(13)
C6 C1 C2 121.8(2)
C6 C1 Co1 118.96(16)
C2 C1 Co1 119.13(16)
C1 C2 C3 119.1(2)
C1 C2 C7 107.61(18)
C3 C2 C7 133.3(2)
C4 C3 C2 119.0(2)
C5 C4 C3 121.9(2)
C4 C5 C6 118.9(2)
C1 C6 C5 119.3(2)
C1 C6 C12 108.0(2)
C5 C6 C12 132.6(2)
N1 C7 O1 117.96(19)
N1 C7 C2 118.30(18)
O1 C7 C2 123.73(19)
O1 C8 C9 105.50(17)
N1 C9 C11 109.52(17)
N1 C9 C10 111.50(16)
C11 C9 C10 110.78(19)
N1 C9 C8 101.05(16)
C11 C9 C8 111.58(17)
C10 C9 C8 112.04(19)
N2 C12 O2 117.7(2)
N2 C12 C6 117.9(2)
O2 C12 C6 124.4(2)
O2 C13 C14 105.27(17)
N2 C14 C15 111.20(17)
N2 C14 C16 108.95(17)
C15 C14 C16 111.3(2)
N2 C14 C13 100.25(19)
C15 C14 C13 112.6(2)
C16 C14 C13 111.97(19)
O4 C17 O3 126.4(2)
O4 C17 C18 120.2(2)
O3 C17 C18 113.3(2)
O6 C19 O5 118.65(19)
O6 C19 C20 121.9(2)
O5 C19 C20 119.4(2)
O6 C19 Co1 63.00(11)
O5 C19 Co1 55.72(10)
C20 C19 Co1 173.61(17)

loop_
_geom_bond_atom_site_label_1
_geom_bond_atom_site_label_2
_geom_bond_distance
Co1 C1 1.849(2)
Co1 O3 1.8749(14)
Co1 O5 1.9523(15)
Co1 N2 1.9622(17)
Co1 N1 1.9630(17)
Co1 O6 2.1125(16)
Co1 C19 2.362(2)
N1 C7 1.284(3)
N1 C9 1.492(3)
N2 C12 1.285(3)
N2 C14 1.487(3)
O1 C7 1.342(2)
O1 C8 1.474(3)
O2 C12 1.343(3)
O2 C13 1.466(3)
O3 C17 1.284(3)
O4 C17 1.217(3)
O5 C19 1.280(3)
O6 C19 1.257(2)
C1 C6 1.386(3)
C1 C2 1.389(3)
C2 C3 1.400(3)
C2 C7 1.451(3)
C3 C4 1.391(3)
C4 C5 1.390(3)
C5 C6 1.399(3)
C6 C12 1.448(3)
C8 C9 1.546(3)
C9 C11 1.519(3)
C9 C10 1.522(3)
C13 C14 1.538(4)
C14 C15 1.522(3)
C14 C16 1.534(3)
C17 C18 1.524(3)
C19 C20 1.504(3)
